data_2011102
loop_
_publ_author_name
'Hashizume, Daisuke'
'Takashima, Naoki'
'Oikawa, Takashi'
'Ishii, Hideki'
'Niwa, Haruki'
'Iwasaki, Fujiko'

_publ_section_title
;
 2,3,3a,4,9,9a-Hexahydro-9-phenylbenzo[<i>f</i>]indene derivatives
;
_journal_issue 7
_journal_name_full 'Acta Crystallographica Section C'
_journal_page_first 827
_journal_page_last 829
_journal_paper_doi 10.1107/S0108270100004091
_journal_volume 56
_journal_year 2000
_chemical_formula_sum 'C20 H22 O'
_chemical_formula_weight 278.38
_chemical_name_systematic
;
3a,4-trans-3a,9a-cis-9,9a-trans-4-methoxy-9-
phenyl-2,3,3a,4,9,9a-hexahydrobenzo[f]indene
;
_space_group_IT_number 2
_symmetry_cell_setting triclinic
_symmetry_space_group_name_Hall '-P 1'
_symmetry_space_group_name_H-M 'P -1'
_cell_angle_alpha 96.654(8)
_cell_angle_beta 101.494(7)
_cell_angle_gamma 97.908(8)
_cell_formula_units_Z 4
_cell_length_a 9.0001(8)
_cell_length_b 19.287(2)
_cell_length_c 8.9918(8)
_cell_measurement_reflns_used 25
_cell_measurement_temperature 100
_cell_measurement_theta_max 15
_cell_measurement_theta_min 14
_cell_volume 1498.4(3)
_computing_cell_refinement 'MSC/AFC Diffractometer Control Software'
_computing_data_collection
;
MSC/AFC Diffractometer Control Software
(Molecular Structure Corporation, 1988)
;
_computing_data_reduction 'TEXSAN (Molecular Structure Corporation, 1993)'
_computing_molecular_graphics 'SV (Nemoto & Ohashi, 1993)'
_computing_publication_material SHELXL97
_computing_structure_refinement 'SHELXL97 (Sheldrick, 1997)'
_computing_structure_solution 'SIR97 (Altomare et al., 1998)'
_diffrn_ambient_temperature 100
_diffrn_measured_fraction_theta_full 1.000
_diffrn_measured_fraction_theta_max 1.000
_diffrn_measurement_device_type 'Rigaku AFC-7R'
_diffrn_measurement_method '\w/2\q scan'
_diffrn_radiation_monochromator graphite
_diffrn_radiation_source 'normal-focus rotating anode'
_diffrn_radiation_type MoK\a
_diffrn_radiation_wavelength .71073
_diffrn_reflns_av_R_equivalents .016
_diffrn_reflns_av_sigmaI/netI .038
_diffrn_reflns_limit_h_max 12
_diffrn_reflns_limit_h_min -8
_diffrn_reflns_limit_k_max 26
_diffrn_reflns_limit_k_min -27
_diffrn_reflns_limit_l_max 12
_diffrn_reflns_limit_l_min -12
_diffrn_reflns_number 12299
_diffrn_reflns_theta_full 30.00
_diffrn_reflns_theta_max 30.00
_diffrn_reflns_theta_min 2.41
_diffrn_standards_decay_% .729
_diffrn_standards_interval_count 100
_diffrn_standards_number 3
_exptl_absorpt_coefficient_mu .074
_exptl_absorpt_correction_T_max .991
_exptl_absorpt_correction_T_min .965
_exptl_absorpt_correction_type \y-scan
_exptl_absorpt_process_details 'North et al., 1968'
_exptl_crystal_colour colourless
_exptl_crystal_density_diffrn 1.234
_exptl_crystal_density_method 'not measured'
_exptl_crystal_description block
_exptl_crystal_F_000 600
_exptl_crystal_size_max .30
_exptl_crystal_size_mid .19
_exptl_crystal_size_min .12
_refine_diff_density_max .432
_refine_diff_density_min -.262
_refine_ls_extinction_method none
_refine_ls_goodness_of_fit_ref 1.040
_refine_ls_hydrogen_treatment refall
_refine_ls_matrix_type full
_refine_ls_number_parameters 555
_refine_ls_number_reflns 8747
_refine_ls_number_restraints 0
_refine_ls_restrained_S_all 1.040
_refine_ls_R_factor_all .062
_refine_ls_R_factor_gt .042
_refine_ls_shift/su_max <0.001
_refine_ls_shift/su_mean .000
_refine_ls_structure_factor_coef Fsqd
_refine_ls_weighting_details 'calc w = 1/[\s^2^(Fo^2^)+(0.0585P)^2^+0.3481P] where P=(Fo^2^+2Fc^2^)/3'
_refine_ls_weighting_scheme calc
_refine_ls_wR_factor_ref .121
_reflns_number_gt 6799
_reflns_number_total 8747
_reflns_threshold_expression I>2\s(I)
_cod_data_source_file fg1579.cif
_cod_data_source_block II
_cod_depositor_comments
;
 Marking atoms 'CgAX', 'CgDX', 'CgAY and 'CgDY' as dummy atoms.

 Antanas Vaitkus,
 2017-02-19
;
_cod_original_cell_volume 1498.4(2)
_cod_database_code 2011102
_cod_database_fobs_code 2011102

loop_
_symmetry_equiv_pos_as_xyz
'x, y, z'
'-x, -y, -z'

loop_
_atom_site_label
_atom_site_fract_x
_atom_site_fract_y
_atom_site_fract_z
_atom_site_U_iso_or_equiv
_atom_site_adp_type
_atom_site_calc_flag
_atom_site_refinement_flags
_atom_site_occupancy
_atom_site_disorder_assembly
_atom_site_disorder_group
_atom_site_type_symbol
C1X .17475(13) .07985(6) .89731(12) .0177 Uani d . 1 . . C
H11X .2807(16) .0761(7) .9538(16) .015(3) Uiso d . 1 . . H
H12X .0987(17) .0504(8) .9395(17) .024(4) Uiso d . 1 . . H
C2X .15187(14) .15727(6) .90588(13) .0196 Uani d . 1 . . C
H21X .1950(18) .1850(8) 1.0097(18) .028(4) Uiso d . 1 . . H
H22X .0413(17) .1608(7) .8808(16) .020(3) Uiso d . 1 . . H
C3X .22946(14) .18390(6) .78181(13) .0193 Uani d . 1 . . C
H31X .1994(17) .2301(8) .7501(17) .024(4) Uiso d . 1 . . H
H32X .3442(17) .1909(7) .8174(16) .020(3) Uiso d . 1 . . H
C3aX .18343(12) .12211(5) .64901(11) .01424 Uani d . 1 . . C
H3a1X .0816(16) .1261(7) .5830(15) .015(3) Uiso d . 1 . . H
C4X .29768(12) .12076(5) .54401(12) .01476 Uani d . 1 . . C
H41X .4020(16) .1307(7) .6086(15) .014(3) Uiso d . 1 . . H
C4aX .27782(12) .04863(5) .44914(12) .01446 Uani d . 1 . . C
C5X .26173(12) .03805(6) .29039(12) .0170 Uani d . 1 . . C
H51X .2577(17) .0791(8) .2372(17) .021(3) Uiso d . 1 . . H
C6X .25213(13) -.02969(6) .21175(12) .0188 Uani d . 1 . . C
H61X .2380(16) -.0368(8) .0998(17) .020(3) Uiso d . 1 . . H
C7X .26092(13) -.08684(6) .29251(12) .0188 Uani d . 1 . . C
H71X .2566(18) -.1342(8) .2366(17) .025(4) Uiso d . 1 . . H
C8X .27185(12) -.07690(6) .45070(12) .01623 Uani d . 1 . . C
H81X .2769(17) -.1180(8) .5054(17) .024(4) Uiso d . 1 . . H
C8aX .27786(11) -.00968(5) .52969(11) .01377 Uani d . 1 . . C
C9X .28187(12) .00529(5) .70043(11) .01334 Uani d . 1 . . C
H91X .3874(17) .0333(7) .7522(16) .019(3) Uiso d . 1 . . H
C9aX .16330(12) .05382(5) .72561(11) .01406 Uani d . 1 . . C
H9a1X .0599(17) .0264(7) .6788(17) .020(3) Uiso d . 1 . . H
C10X .25862(12) -.06166(5) .77241(11) .01416 Uani d . 1 . . C
C11X .38367(12) -.08411(6) .86041(12) .01648 Uani d . 1 . . C
H111X .4874(18) -.0551(8) .8767(17) .025(4) Uiso d . 1 . . H
C12X .36443(14) -.14673(6) .92318(13) .0208 Uani d . 1 . . C
H121X .4562(19) -.1619(8) .9858(18) .030(4) Uiso d . 1 . . H
C13X .22016(14) -.18770(6) .89813(13) .0215 Uani d . 1 . . C
H131X .2092(18) -.2317(8) .9406(18) .027(4) Uiso d . 1 . . H
C14X .09434(13) -.16591(6) .81039(13) .0204 Uani d . 1 . . C
H141X -.0069(18) -.1935(8) .7924(17) .026(4) Uiso d . 1 . . H
C15X .11375(13) -.10325(6) .74822(12) .0177 Uani d . 1 . . C
H151X .0255(17) -.0886(8) .6892(17) .022(4) Uiso d . 1 . . H
O1X .28090(10) .17657(4) .45421(9) .01998 Uani d . 1 . . O
C16X .42121(16) .20589(7) .41787(16) .0275 Uani d . 1 . . C
H161X .5030(19) .2249(8) .5145(19) .031(4) Uiso d . 1 . . H
H162X .3966(19) .2451(9) .3624(19) .033(4) Uiso d . 1 . . H
H163X .460(2) .1708(9) .352(2) .038(5) Uiso d . 1 . . H
CgAX .2671 -.0194 .3707 . . dum . . . . .
CgDX .2392 -.1249 .8355 . . dum . . . . .
C1Y .09569(13) .45094(6) .26877(15) .0223 Uani d . 1 . . C
H11Y .0479(18) .4724(8) .1756(18) .028(4) Uiso d . 1 . . H
H12Y .0476(19) .4665(9) .3552(19) .033(4) Uiso d . 1 . . H
C2Y .06822(13) .37070(6) .22366(15) .0230 Uani d . 1 . . C
H21Y -.0401(19) .3507(8) .1614(18) .030(4) Uiso d . 1 . . H
H22Y .0823(18) .3470(8) .3193(18) .027(4) Uiso d . 1 . . H
C3Y .19496(14) .35885(7) .13737(15) .0259 Uani d . 1 . . C
H31Y .210(2) .3089(9) .1257(19) .036(4) Uiso d . 1 . . H
H32Y .170(2) .3739(9) .032(2) .037(4) Uiso d . 1 . . H
C3aY .33807(12) .40931(6) .23547(12) .0172 Uani d . 1 . . C
H3a1Y .3876(18) .3864(8) .3233(17) .026(4) Uiso d . 1 . . H
C4Y .46475(12) .43085(6) .14870(12) .01668 Uani d . 1 . . C
H41Y .4119(16) .4373(7) .0397(16) .018(3) Uiso d . 1 . . H
C4aY .56725(12) .49936(5) .22675(12) .01587 Uani d . 1 . . C
C5Y .72681(12) .50830(6) .24910(13) .0185 Uani d . 1 . . C
H51Y .7749(19) .4678(9) .2162(18) .030(4) Uiso d . 1 . . H
C6Y .81655(13) .57324(6) .31727(13) .0202 Uani d . 1 . . C
H61Y .9270(19) .5792(8) .3311(18) .030(4) Uiso d . 1 . . H
C7Y .74637(13) .62956(6) .36203(13) .0198 Uani d . 1 . . C
H71Y .8084(18) .6766(8) .4092(18) .026(4) Uiso d . 1 . . H
C8Y .58678(12) .62097(6) .33945(12) .0171 Uani d . 1 . . C
H81Y .5373(16) .6608(7) .3674(16) .017(3) Uiso d . 1 . . H
C8aY .49613(12) .55611(5) .27217(12) .01517 Uani d . 1 . . C
C9Y .32202(12) .54230(5) .24341(12) .01526 Uani d . 1 . . C
H91Y .2791(17) .5327(8) .1258(17) .022(3) Uiso d . 1 . . H
C9aY .27206(12) .47359(5) .30533(12) .01601 Uani d . 1 . . C
H9a1Y .3120(16) .4811(7) .4184(16) .016(3) Uiso d . 1 . . H
C10Y .25510(12) .60448(5) .30606(13) .0169 Uani d . 1 . . C
C11Y .18400(13) .64635(6) .20634(15) .0225 Uani d . 1 . . C
H111Y .1765(18) .6335(8) .0975(18) .027(4) Uiso d . 1 . . H
C12Y .12451(15) .70474(7) .26193(18) .0291 Uani d . 1 . . C
H121Y .074(2) .7316(9) .191(2) .038(5) Uiso d . 1 . . H
C13Y .13645(15) .72235(6) .41807(18) .0306 Uani d . 1 . . C
H131Y .094(2) .7634(9) .460(2) .038(5) Uiso d . 1 . . H
C14Y .20719(14) .68123(7) .51869(16) .0265 Uani d . 1 . . C
H141Y .2187(19) .6938(9) .628(2) .034(4) Uiso d . 1 . . H
C15Y .26564(13) .62262(6) .46337(14) .0209 Uani d . 1 . . C
H151Y .3185(17) .5949(8) .5361(17) .022(4) Uiso d . 1 . . H
O1Y .56203(10) .37890(4) .13506(10) .02288 Uani d . 1 . . O
C16Y .49376(15) .31733(6) .02903(15) .0246 Uani d . 1 . . C
H161Y .4362(19) .2808(8) .0787(18) .030(4) Uiso d . 1 . . H
H162Y .4204(18) .3285(8) -.0609(18) .027(4) Uiso d . 1 . . H
H163Y .580(2) .2982(9) -.003(2) .042(5) Uiso d . 1 . . H
CgAY .6566 .5646 .2945 . . dum . . . . .
CgDY .1955 .6636 .3618 . . dum . . . . .

loop_
_atom_site_aniso_label
_atom_site_aniso_U_11
_atom_site_aniso_U_22
_atom_site_aniso_U_33
_atom_site_aniso_U_12
_atom_site_aniso_U_13
_atom_site_aniso_U_23
C1X .0227(5) .0176(5) .0138(4) .0042(4) .0056(4) .0024(4)
C2X .0252(6) .0177(5) .0169(5) .0049(4) .0072(4) .0004(4)
C3X .0257(6) .0148(5) .0172(5) .0029(4) .0057(4) .0005(4)
C3aX .0160(5) .0141(4) .0131(4) .0034(3) .0034(4) .0025(3)
C4X .0159(5) .0140(4) .0151(4) .0027(4) .0038(4) .0040(3)
C4aX .0133(4) .0155(4) .0149(4) .0023(3) .0038(3) .0026(3)
C5X .0179(5) .0190(5) .0152(5) .0026(4) .0054(4) .0046(4)
C6X .0210(5) .0220(5) .0137(4) .0027(4) .0060(4) .0012(4)
C7X .0208(5) .0179(5) .0175(5) .0027(4) .0058(4) -.0004(4)
C8X .0178(5) .0156(5) .0161(5) .0034(4) .0049(4) .0026(4)
C8aX .0126(4) .0160(4) .0131(4) .0027(3) .0034(3) .0020(3)
C9X .0138(4) .0135(4) .0126(4) .0020(3) .0025(3) .0024(3)
C9aX .0146(4) .0145(4) .0131(4) .0026(3) .0029(3) .0020(3)
C10X .0168(5) .0142(4) .0121(4) .0035(4) .0040(3) .0019(3)
C11X .0163(5) .0168(5) .0166(5) .0039(4) .0035(4) .0024(4)
C12X .0243(5) .0189(5) .0205(5) .0078(4) .0034(4) .0056(4)
C13X .0292(6) .0161(5) .0211(5) .0041(4) .0080(4) .0059(4)
C14X .0210(5) .0181(5) .0221(5) -.0001(4) .0070(4) .0029(4)
C15X .0170(5) .0182(5) .0178(5) .0023(4) .0030(4) .0036(4)
O1X .0253(4) .0167(4) .0218(4) .0053(3) .0097(3) .0089(3)
C16X .0349(7) .0193(5) .0323(6) .0001(5) .0189(5) .0056(5)
C1Y .0150(5) .0207(5) .0312(6) .0017(4) .0056(4) .0047(4)
C2Y .0166(5) .0216(5) .0280(6) -.0030(4) .0037(4) .0018(4)
C3Y .0212(5) .0216(6) .0311(6) -.0038(4) .0067(5) -.0050(5)
C3aY .0159(5) .0152(4) .0197(5) .0017(4) .0028(4) .0026(4)
C4Y .0163(5) .0155(5) .0182(5) .0045(4) .0029(4) .0018(4)
C4aY .0148(5) .0165(5) .0164(4) .0024(4) .0027(4) .0040(4)
C5Y .0152(5) .0200(5) .0216(5) .0043(4) .0052(4) .0044(4)
C6Y .0140(5) .0219(5) .0252(5) .0015(4) .0046(4) .0067(4)
C7Y .0171(5) .0184(5) .0229(5) -.0005(4) .0031(4) .0053(4)
C8Y .0174(5) .0157(5) .0187(5) .0020(4) .0045(4) .0040(4)
C8aY .0131(4) .0174(5) .0154(4) .0026(4) .0028(4) .0047(4)
C9Y .0134(4) .0149(4) .0176(5) .0035(3) .0024(4) .0033(4)
C9aY .0146(5) .0152(4) .0183(5) .0020(4) .0039(4) .0029(4)
C10Y .0122(4) .0149(4) .0240(5) .0018(3) .0048(4) .0030(4)
C11Y .0198(5) .0201(5) .0300(6) .0054(4) .0070(4) .0083(4)
C12Y .0219(6) .0188(5) .0503(8) .0074(4) .0100(5) .0122(5)
C13Y .0206(6) .0157(5) .0569(9) .0025(4) .0155(6) -.0009(5)
C14Y .0217(6) .0223(5) .0342(7) -.0011(4) .0119(5) -.0058(5)
C15Y .0173(5) .0202(5) .0248(5) .0024(4) .0059(4) .0008(4)
O1Y .0196(4) .0183(4) .0294(4) .0067(3) .0029(3) -.0024(3)
C16Y .0294(6) .0188(5) .0262(6) .0059(5) .0088(5) -.0013(4)

loop_
_atom_type_symbol
_atom_type_description
_atom_type_scat_dispersion_real
_atom_type_scat_dispersion_imag
_atom_type_scat_source
C C .0033 .0016 'International Tables Vol C Tables 4.2.6.8 and 6.1.1.4'
H H .0000 .0000 'International Tables Vol C Tables 4.2.6.8 and 6.1.1.4'
O O .0106 .0060 'International Tables Vol C Tables 4.2.6.8 and 6.1.1.4'

loop_
_geom_angle_atom_site_label_1
_geom_angle_atom_site_label_2
_geom_angle_atom_site_label_3
_geom_angle
_geom_angle_publ_flag
C2X C1X C9aX 105.46(8) no
C2X C1X H11X 110.8(8) no
C9aX C1X H11X 107.3(8) no
C2X C1X H12X 112.8(9) no
C9aX C1X H12X 111.8(9) no
H11X C1X H12X 108.6(11) no
C3X C2X C1X 103.34(9) no
C3X C2X H21X 113.4(9) no
C1X C2X H21X 112.9(9) no
C3X C2X H22X 109.8(8) no
C1X C2X H22X 110.9(8) no
H21X C2X H22X 106.6(12) no
C2X C3X C3aX 103.94(9) no
C2X C3X H31X 113.8(9) no
C3aX C3X H31X 112.8(8) no
C2X C3X H32X 110.2(8) no
C3aX C3X H32X 107.4(8) no
H31X C3X H32X 108.4(12) no
C4X C3aX C3X 113.41(9) no
C4X C3aX C9aX 113.04(8) no
C3X C3aX C9aX 105.60(8) no
C4X C3aX H3a1X 106.7(8) no
C3X C3aX H3a1X 109.4(8) no
C9aX C3aX H3a1X 108.6(8) no
O1X C4X C4aX 113.56(8) no
O1X C4X C3aX 108.15(8) no
C4aX C4X C3aX 111.29(8) no
O1X C4X H41X 107.7(8) no
C4aX C4X H41X 107.8(8) no
C3aX C4X H41X 108.2(8) no
C5X C4aX C8aX 119.82(9) no
C5X C4aX C4X 123.66(9) no
C8aX C4aX C4X 116.52(9) no
C4aX C5X C6X 120.36(10) no
C4aX C5X H51X 118.0(9) no
C6X C5X H51X 121.6(9) no
C7X C6X C5X 119.80(10) no
C7X C6X H61X 120.4(8) no
C5X C6X H61X 119.8(8) no
C6X C7X C8X 120.04(10) no
C6X C7X H71X 119.3(9) no
C8X C7X H71X 120.6(9) no
C8aX C8X C7X 120.51(10) no
C8aX C8X H81X 120.7(9) no
C7X C8X H81X 118.8(9) no
C8X C8aX C4aX 119.32(9) no
C8X C8aX C9X 123.90(9) no
C4aX C8aX C9X 116.77(9) no
C10X C9X C8aX 112.83(8) no
C10X C9X C9aX 112.31(8) no
C8aX C9X C9aX 109.06(8) no
C10X C9X H91X 108.3(8) no
C8aX C9X H91X 107.3(8) no
C9aX C9X H91X 106.8(8) no
C9X C9aX C1X 112.47(8) no
C9X C9aX C3aX 112.91(8) no
C1X C9aX C3aX 105.67(8) no
C9X C9aX H9a1X 107.4(8) no
C1X C9aX H9a1X 110.1(8) no
C3aX C9aX H9a1X 108.3(8) no
C11X C10X C15X 118.53(9) no
C11X C10X C9X 120.17(9) no
C15X C10X C9X 121.27(9) no
C10X C11X C12X 120.68(10) no
C10X C11X H111X 118.9(9) no
C12X C11X H111X 120.5(9) no
C13X C12X C11X 120.31(10) no
C13X C12X H121X 120.4(9) no
C11X C12X H121X 119.3(9) no
C12X C13X C14X 119.59(10) no
C12X C13X H131X 119.2(9) no
C14X C13X H131X 121.2(9) no
C13X C14X C15X 119.99(10) no
C13X C14X H141X 120.7(9) no
C15X C14X H141X 119.3(9) no
C14X C15X C10X 120.89(10) no
C14X C15X H151X 119.0(9) no
C10X C15X H151X 120.1(9) no
C4X O1X C16X 113.00(9) no
O1X C16X H161X 111.0(9) no
O1X C16X H162X 105.3(10) no
H161X C16X H162X 109.3(13) no
O1X C16X H163X 111.8(10) no
H161X C16X H163X 109.5(14) no
H162X C16X H163X 109.8(14) no
C2Y C1Y C9aY 105.37(9) no
C2Y C1Y H11Y 107.9(9) no
C9aY C1Y H11Y 109.3(9) no
C2Y C1Y H12Y 113.1(9) no
C9aY C1Y H12Y 113.2(10) no
H11Y C1Y H12Y 107.8(13) no
C1Y C2Y C3Y 103.01(9) no
C1Y C2Y H21Y 113.4(9) no
C3Y C2Y H21Y 113.9(9) no
C1Y C2Y H22Y 109.8(9) no
C3Y C2Y H22Y 110.3(9) no
H21Y C2Y H22Y 106.4(13) no
C2Y C3Y C3aY 103.70(9) no
C2Y C3Y H31Y 112.0(10) no
C3aY C3Y H31Y 112.8(10) no
C2Y C3Y H32Y 110.5(10) no
C3aY C3Y H32Y 108.7(10) no
H31Y C3Y H32Y 109.1(14) no
C4Y C3aY C3Y 114.90(9) no
C4Y C3aY C9aY 113.56(8) no
C3Y C3aY C9aY 104.37(9) no
C4Y C3aY H3a1Y 106.3(9) no
C3Y C3aY H3a1Y 110.1(9) no
C9aY C3aY H3a1Y 107.5(9) no
O1Y C4Y C4aY 107.09(8) no
O1Y C4Y C3aY 113.08(9) no
C4aY C4Y C3aY 111.73(9) no
O1Y C4Y H41Y 107.9(8) no
C4aY C4Y H41Y 109.0(8) no
C3aY C4Y H41Y 107.9(8) no
C5Y C4aY C8aY 119.91(10) no
C5Y C4aY C4Y 122.41(10) no
C8aY C4aY C4Y 117.63(9) no
C4aY C5Y C6Y 120.41(10) no
C4aY C5Y H51Y 118.8(10) no
C6Y C5Y H51Y 120.8(10) no
C7Y C6Y C5Y 119.79(10) no
C7Y C6Y H61Y 120.3(10) no
C5Y C6Y H61Y 119.9(9) no
C6Y C7Y C8Y 120.03(10) no
C6Y C7Y H71Y 120.9(9) no
C8Y C7Y H71Y 119.0(9) no
C7Y C8Y C8aY 120.60(10) no
C7Y C8Y H81Y 120.1(8) no
C8aY C8Y H81Y 119.3(8) no
C8Y C8aY C4aY 119.27(9) no
C8Y C8aY C9Y 123.96(9) no
C4aY C8aY C9Y 116.77(9) no
C10Y C9Y C8aY 113.42(9) no
C10Y C9Y C9aY 113.05(9) no
C8aY C9Y C9aY 108.44(8) no
C10Y C9Y H91Y 107.1(8) no
C8aY C9Y H91Y 108.0(8) no
C9aY C9Y H91Y 106.5(8) no
C9Y C9aY C1Y 112.67(9) no
C9Y C9aY C3aY 112.37(8) no
C1Y C9aY C3aY 106.04(9) no
C9Y C9aY H9a1Y 108.5(8) no
C1Y C9aY H9a1Y 109.5(8) no
C3aY C9aY H9a1Y 107.7(8) no
C11Y C10Y C15Y 118.30(10) no
C11Y C10Y C9Y 120.01(10) no
C15Y C10Y C9Y 121.67(10) no
C12Y C11Y C10Y 120.93(12) no
C12Y C11Y H111Y 121.0(9) no
C10Y C11Y H111Y 118.1(9) no
C13Y C12Y C11Y 120.18(12) no
C13Y C12Y H121Y 120.6(10) no
C11Y C12Y H121Y 119.2(10) no
C12Y C13Y C14Y 119.51(11) no
C12Y C13Y H131Y 121.3(10) no
C14Y C13Y H131Y 119.2(10) no
C13Y C14Y C15Y 120.41(12) no
C13Y C14Y H141Y 120.1(10) no
C15Y C14Y H141Y 119.4(10) no
C14Y C15Y C10Y 120.67(11) no
C14Y C15Y H151Y 119.6(9) no
C10Y C15Y H151Y 119.7(9) no
C16Y O1Y C4Y 114.91(9) no
O1Y C16Y H161Y 111.5(9) no
O1Y C16Y H162Y 111.5(9) no
H161Y C16Y H162Y 108.4(13) no
O1Y C16Y H163Y 105.0(10) no
H161Y C16Y H163Y 109.0(13) no
H162Y C16Y H163Y 111.5(14) no

loop_
_geom_bond_atom_site_label_1
_geom_bond_atom_site_label_2
_geom_bond_site_symmetry_2
_geom_bond_distance
_geom_bond_publ_flag
C1X C2X . 1.5304(15) no
C1X C9aX . 1.5456(14) no
C1X H11X . 1.004(14) no
C1X H12X . .990(15) no
C2X C3X . 1.5299(16) no
C2X H21X . .996(16) no
C2X H22X . .989(15) no
C3X C3aX . 1.5346(14) no
C3X H31X . 1.022(15) no
C3X H32X . 1.003(15) no
C3aX C4X . 1.5290(14) no
C3aX C9aX . 1.5609(14) no
C3aX H3a1X . 1.006(14) no
C4X O1X . 1.4251(12) no
C4X C4aX . 1.5136(14) no
C4X H41X . .981(14) no
C4aX C5X . 1.3936(14) no
C4aX C8aX . 1.4065(14) no
C5X C6X . 1.3945(15) no
C5X H51X . .972(15) no
C6X C7X . 1.3910(15) no
C6X H61X . .980(14) no
C7X C8X . 1.3949(14) no
C7X H71X . .982(15) no
C8X C8aX . 1.3931(14) no
C8X H81X . .981(15) no
C8aX C9X . 1.5211(14) no
C9X C10X . 1.5177(14) no
C9X C9aX . 1.5455(14) no
C9X H91X . 1.017(15) no
C9aX H9a1X . .990(15) no
C10X C11X . 1.3925(14) no
C10X C15X . 1.3963(15) no
C11X C12X . 1.3951(15) no
C11X H111X . .994(16) no
C12X C13X . 1.3860(17) no
C12X H121X . 1.003(16) no
C13X C14X . 1.3904(17) no
C13X H131X . .971(16) no
C14X C15X . 1.3932(15) no
C14X H141X . .963(16) no
C15X H151X . .960(15) no
O1X C16X . 1.4254(15) no
C16X H161X . 1.014(17) no
C16X H162X . .979(17) no
C16X H163X . .992(18) no
C1Y C2Y . 1.5265(17) no
C1Y C9aY . 1.5448(15) no
C1Y H11Y . 1.022(16) no
C1Y H12Y . .998(17) no
C2Y C3Y . 1.5293(17) no
C2Y H21Y . 1.021(16) no
C2Y H22Y . 1.014(16) no
C3Y C3aY . 1.5451(16) no
C3Y H31Y . .987(17) no
C3Y H32Y . 1.010(17) no
C3aY C4Y . 1.5428(15) no
C3aY C9aY . 1.5670(15) no
C3aY H3a1Y . 1.007(15) no
C4Y O1Y . 1.4287(13) no
C4Y C4aY . 1.5105(15) no
C4Y H41Y . 1.029(14) no
C4aY C5Y . 1.3932(15) no
C4aY C8aY . 1.4028(14) no
C5Y C6Y . 1.3942(16) no
C5Y H51Y . .989(16) no
C6Y C7Y . 1.3891(16) no
C6Y H61Y . .966(16) no
C7Y C8Y . 1.3936(15) no
C7Y H71Y . .996(16) no
C8Y C8aY . 1.3942(15) no
C8Y H81Y . .972(14) no
C8aY C9Y . 1.5169(14) no
C9Y C10Y . 1.5152(14) no
C9Y C9aY . 1.5413(15) no
C9Y H91Y . 1.036(15) no
C9aY H9a1Y . .995(14) no
C10Y C11Y . 1.3954(16) no
C10Y C15Y . 1.3982(16) no
C11Y C12Y . 1.3954(17) no
C11Y H111Y . .968(16) no
C12Y C13Y . 1.385(2) no
C12Y H121Y . .953(18) no
C13Y C14Y . 1.389(2) no
C13Y H131Y . .992(18) no
C14Y C15Y . 1.3927(16) no
C14Y H141Y . .966(17) no
C15Y H151Y . .984(15) no
O1Y C16Y . 1.4142(14) no
C16Y H161Y . 1.014(16) no
C16Y H162Y . 1.002(16) no
C16Y H163Y . .984(18) no

loop_
_geom_hbond_atom_site_label_D
_geom_hbond_atom_site_label_H
_geom_hbond_atom_site_label_A
_geom_hbond_site_symmetry_A
_geom_hbond_distance_DH
_geom_hbond_distance_HA
_geom_hbond_distance_DA
_geom_hbond_angle_DHA
_geom_hbond_publ_flag
C9aX H9a1X C4aX 2_556 .990(15) 3.109(15) 4.0952(15) 174.3(11) no
C9aX H9a1X C5X 2_556 .990(15) 3.067(15) 3.9559(15) 150.0(11) yes
C9aX H9a1X C6X 2_556 .990(15) 3.161(15) 3.8645(15) 129.2(10) no
C9aX H9a1X C7X 2_556 .990(15) 3.304(15) 3.9312(16) 122.9(10) no
C9aX H9a1X C8X 2_556 .990(15) 3.301(15) 4.0272(15) 131.6(10) no
C9aX H9a1X C8aX 2_556 .990(15) 3.190(15) 4.0919(15) 152.1(11) no
C9aX H9a1X CgAX 2_556 .990(15) 2.87 3.74 147.8 yes
C6X H61X C10X 1_554 .980(14) 2.974(15) 3.9404(15) 168.9(11) no
C6X H61X C11X 1_554 .980(14) 2.861(14) 3.6807(15) 141.7(11) yes
C6X H61X C12X 1_554 .980(14) 2.986(14) 3.6285(16) 124.2(10) no
C6X H61X C13X 1_554 .980(14) 3.212(14) 3.8428(16) 123.6(10) no
C6X H61X C14X 1_554 .980(14) 3.304(14) 4.0838(16) 137.8(10) no
C6X H61X C15X 1_554 .980(14) 3.185(15) 4.1244(16) 161.1(11) no
C6X H61X CgDX 1_554 .980(14) 2.76 3.63 148.3 yes
C9aY H9a1Y C4aY 2_666 .995(14) 3.120(14) 4.1140(15) 178.5(11) no
C9aY H9a1Y C5Y 2_666 .995(14) 3.066(14) 3.9790(16) 153.2(10) yes
C9aY H9a1Y C6Y 2_666 .995(14) 3.070(14) 3.8155(16) 132.7(10) no
C9aY H9a1Y C7Y 2_666 .995(14) 3.132(14) 3.7971(16) 125.5(9) no
C9aY H9a1Y C8Y 2_666 .995(14) 3.185(14) 3.9387(15) 133.8(10) no
C9aY H9a1Y C8aY 2_666 .995(14) 3.183(14) 4.0974(15) 153.6(10) no
C9aY H9a1Y CgAY 2_666 .995(14) 2.80 3.71 151.9 yes
C4Y H41Y C4aY 2_665 1.029(14) 2.840(14) 3.7503(15) 147.6(10) yes
C4Y H41Y C5Y 2_665 1.029(14) 3.018(14) 4.0270(16) 166.8(10) no
C4Y H41Y C6Y 2_665 1.029(14) 3.417(14) 4.4286(16) 167.7(10) no
C4Y H41Y C7Y 2_665 1.029(14) 3.620(14) 4.5532(16) 151.7(10) no
C4Y H41Y C8Y 2_665 1.029(14) 3.467(14) 4.3041(16) 139.7(10) no
C4Y H41Y C8aY 2_665 1.029(14) 3.090(14) 3.9033(15) 136.7(10) no
C4Y H41Y CgAY 2_665 1.029(14) 2.94 3.93 161.8 yes
C6Y H61Y C10Y 1_655 .966(16) 2.983(17) 3.9331(16) 167.9(12) yes
C6Y H61Y C11Y 1_655 .966(16) 2.972(16) 3.7786(17) 141.8(12) no
C6Y H61Y C12Y 1_655 .966(16) 3.002(16) 3.6428(17) 125.0(11) no
C6Y H61Y C13Y 1_655 .966(16) 3.044(16) 3.6687(17) 123.7(11) no
C6Y H61Y C14Y 1_655 .966(16) 3.040(16) 3.8147(17) 138.1(12) no
C6Y H61Y C15Y 1_655 .966(16) 3.004(17) 3.9375(16) 162.8(12) no
C6Y H61Y CgDY 1_655 .966(16) 2.67 3.53 150.0 yes
C16X H161X C10Y 2_666 1.014(17) 3.684(16) 4.4842(18) 137.5(11) no
C16X H161X C11Y 2_666 1.014(17) 3.770(17) 4.729(2) 158.6(11) no
C16X H161X C12Y 2_666 1.014(17) 3.543(17) 4.494(2) 157.1(12) no
C16X H161X C13Y 2_666 1.014(17) 3.177(17) 3.951(2) 134.1(11) no
C16X H161X C14Y 2_666 1.014(17) 3.050(16) 3.6331(18) 117.6(11) yes
C16X H161X C15Y 2_666 1.014(17) 3.322(16) 3.9295(18) 120.1(11) no
C16X H161X CgDY 2_666 1.014(17) 3.14 3.99 141.8 yes

loop_
_geom_torsion_atom_site_label_1
_geom_torsion_atom_site_label_2
_geom_torsion_atom_site_label_3
_geom_torsion_atom_site_label_4
_geom_torsion
_geom_torsion_publ_flag
C9aX C1X C2X C3X -35.19(11) no
C1X C2X C3X C3aX 40.33(11) no
C2X C3X C3aX C4X -154.26(9) no
C2X C3X C3aX C9aX -29.95(11) no
C3X C3aX C4X O1X -73.07(11) no
C9aX C3aX C4X O1X 166.76(8) no
C3X C3aX C4X C4aX 161.53(9) no
C9aX C3aX C4X C4aX 41.36(11) no
O1X C4X C4aX C5X 6.77(14) no
C3aX C4X C4aX C5X 129.09(10) no
O1X C4X C4aX C8aX -173.95(9) no
C3aX C4X C4aX C8aX -51.62(12) no
C8aX C4aX C5X C6X -2.70(16) no
C4X C4aX C5X C6X 176.56(10) no
C4aX C5X C6X C7X -.94(16) no
C5X C6X C7X C8X 3.08(17) no
C6X C7X C8X C8aX -1.58(16) no
C7X C8X C8aX C4aX -2.05(15) no
C7X C8X C8aX C9X 176.87(10) no
C5X C4aX C8aX C8X 4.17(15) no
C4X C4aX C8aX C8X -175.14(9) no
C5X C4aX C8aX C9X -174.82(9) no
C4X C4aX C8aX C9X 5.86(13) no
C8X C8aX C9X C10X -7.17(14) no
C4aX C8aX C9X C10X 171.77(9) no
C8X C8aX C9X C9aX -132.71(10) no
C4aX C8aX C9X C9aX 46.23(12) no
C10X C9X C9aX C1X 61.82(11) no
C8aX C9X C9aX C1X -172.34(8) no
C10X C9X C9aX C3aX -178.70(8) no
C8aX C9X C9aX C3aX -52.86(11) no
C2X C1X C9aX C9X 140.17(9) no
C2X C1X C9aX C3aX 16.56(11) no
C4X C3aX C9aX C9X 9.47(12) no
C3X C3aX C9aX C9X -115.07(9) no
C4X C3aX C9aX C1X 132.81(9) no
C3X C3aX C9aX C1X 8.27(11) no
C8aX C9X C10X C11X 102.86(11) no
C9aX C9X C10X C11X -133.38(10) no
C8aX C9X C10X C15X -74.96(12) no
C9aX C9X C10X C15X 48.80(12) no
C15X C10X C11X C12X -.11(15) no
C9X C10X C11X C12X -177.99(9) no
C10X C11X C12X C13X .27(16) no
C11X C12X C13X C14X -.22(17) no
C12X C13X C14X C15X .03(17) no
C13X C14X C15X C10X .13(17) no
C11X C10X C15X C14X -.09(15) no
C9X C10X C15X C14X 177.77(10) no
C4aX C4X O1X C16X -87.95(11) no
C3aX C4X O1X C16X 148.01(9) no
C9aY C1Y C2Y C3Y -35.95(12) no
C1Y C2Y C3Y C3aY 42.38(12) no
C2Y C3Y C3aY C4Y -157.19(10) no
C2Y C3Y C3aY C9aY -32.17(12) no
C3Y C3aY C4Y O1Y -81.70(12) no
C9aY C3aY C4Y O1Y 158.24(9) no
C3Y C3aY C4Y C4aY 157.39(10) no
C9aY C3aY C4Y C4aY 37.33(12) no
O1Y C4Y C4aY C5Y 11.04(14) no
C3aY C4Y C4aY C5Y 135.38(10) no
O1Y C4Y C4aY C8aY -171.39(9) no
C3aY C4Y C4aY C8aY -47.05(13) no
C8aY C4aY C5Y C6Y .39(16) no
C4Y C4aY C5Y C6Y 177.91(10) no
C4aY C5Y C6Y C7Y -.53(17) no
C5Y C6Y C7Y C8Y .31(17) no
C6Y C7Y C8Y C8aY .06(17) no
C7Y C8Y C8aY C4aY -.20(16) no
C7Y C8Y C8aY C9Y -179.97(10) no
C5Y C4aY C8aY C8Y -.03(15) no
C4Y C4aY C8aY C8Y -177.66(9) no
C5Y C4aY C8aY C9Y 179.76(9) no
C4Y C4aY C8aY C9Y 2.12(14) no
C8Y C8aY C9Y C10Y -4.42(14) no
C4aY C8aY C9Y C10Y 175.81(9) no
C8Y C8aY C9Y C9aY -130.87(10) no
C4aY C8aY C9Y C9aY 49.35(12) no
C10Y C9Y C9aY C1Y 58.49(12) no
C8aY C9Y C9aY C1Y -174.85(9) no
C10Y C9Y C9aY C3aY 178.21(9) no
C8aY C9Y C9aY C3aY -55.13(11) no
C2Y C1Y C9aY C9Y 139.17(10) no
C2Y C1Y C9aY C3aY 15.86(12) no
C4Y C3aY C9aY C9Y 12.41(12) no
C3Y C3aY C9aY C9Y -113.46(10) no
C4Y C3aY C9aY C1Y 135.91(9) no
C3Y C3aY C9aY C1Y 10.05(11) no
C8aY C9Y C10Y C11Y 104.92(11) no
C9aY C9Y C10Y C11Y -131.11(11) no
C8aY C9Y C10Y C15Y -73.50(13) no
C9aY C9Y C10Y C15Y 50.48(13) no
C15Y C10Y C11Y C12Y -.17(17) no
C9Y C10Y C11Y C12Y -178.64(11) no
C10Y C11Y C12Y C13Y .53(18) no
C11Y C12Y C13Y C14Y -.40(19) no
C12Y C13Y C14Y C15Y -.08(18) no
C13Y C14Y C15Y C10Y .43(18) no
C11Y C10Y C15Y C14Y -.30(16) no
C9Y C10Y C15Y C14Y 178.13(10) no
C4aY C4Y O1Y C16Y -163.39(9) no
C3aY C4Y O1Y C16Y 73.10(12) no
